data_2243924
loop_
_publ_author_name
'Abad, Nadeem'
'Chkirate, Karim'
'Al-Ostoot, Fares Hezam'
'Van Meervelt, Luc'
'Lahmidi, Sanae'
'Ferfra, Souad'
'Ramli, Youssef'
'Essassi, El Mokhtar'

_publ_section_title
;
 Crystal structure, Hirshfeld surface analysis and density functional
 theory study of 1-nonyl-3-phenylquinoxalin-2-one
;
_journal_coeditor_code DJ2034
_journal_issue 10
_journal_name_full 'Acta Crystallographica Section E'
_journal_page_first 1037
_journal_page_last 1042
_journal_paper_doi 10.1107/S2056989021009737
_journal_volume 77
_journal_year 2021
_chemical_formula_iupac 'C23 H28 N2 O'
_chemical_formula_moiety 'C23 H28 N2 O'
_chemical_formula_sum 'C23 H28 N2 O'
_chemical_formula_weight 348.47
_chemical_name_systematic
;
1-Nonyl-3-phenylquinoxalin-2-one
;
_space_group_crystal_system triclinic
_space_group_IT_number 2
_space_group_name_Hall '-P 1'
_space_group_name_H-M_alt 'P -1'
_atom_sites_solution_hydrogens geom
_atom_sites_solution_primary dual
_audit_creation_method
;
Olex2 1.3
(compiled 2020.11.12 svn.r5f609507 for OlexSys, GUI svn.r6272)
;
_cell_angle_alpha 98.045(3)
_cell_angle_beta 98.327(3)
_cell_angle_gamma 91.255(3)
_cell_formula_units_Z 2
_cell_length_a 5.2353(2)
_cell_length_b 13.5065(5)
_cell_length_c 14.3158(5)
_cell_measurement_reflns_used 6605
_cell_measurement_temperature 293(2)
_cell_measurement_theta_max 26.3730
_cell_measurement_theta_min 3.0410
_cell_volume 990.83(6)
_computing_cell_refinement
;
CrysAlisPro (Rigaku OD, 2018)
;
_computing_data_collection
;
CrysAlisPro (Rigaku OD, 2018)
;
_computing_data_reduction
;
CrysAlisPro (Rigaku OD, 2018)
;
_computing_molecular_graphics
;
<i>OLEX2</i> (Dolomanov <i>et al.</i>,  2009)
;
_computing_publication_material
;
<i>OLEX2</i> (Dolomanov <i>et al.</i>,  2009)
;
_computing_structure_refinement
;
<i>SHELXL2016/4</i> (Sheldrick, 2015b)
;
_computing_structure_solution
;
<i>SHELXT2014/5</i> (Sheldrick, 2015a)
;
_diffrn_ambient_temperature 293(2)
_diffrn_detector 'CCD plate'
_diffrn_detector_area_resol_mean 15.9631
_diffrn_measured_fraction_theta_full 0.996
_diffrn_measured_fraction_theta_max 0.997
_diffrn_measurement_device 'four-circle diffractometer'
_diffrn_measurement_device_type 'SuperNova, Single source at offset/far, Eos'
_diffrn_measurement_method '\w scans'
_diffrn_radiation_monochromator mirror
_diffrn_radiation_probe x-ray
_diffrn_radiation_type 'Mo K\a'
_diffrn_radiation_wavelength 0.71073
_diffrn_reflns_av_R_equivalents 0.0224
_diffrn_reflns_av_unetI/netI 0.0192
_diffrn_reflns_limit_h_max 6
_diffrn_reflns_limit_h_min -6
_diffrn_reflns_limit_k_max 16
_diffrn_reflns_limit_k_min -16
_diffrn_reflns_limit_l_max 17
_diffrn_reflns_limit_l_min -17
_diffrn_reflns_number 20242
_diffrn_reflns_theta_full 25.242
_diffrn_reflns_theta_max 26.368
_diffrn_reflns_theta_min 2.907
_diffrn_source 'micro-focus sealed X-ray tube'
_exptl_absorpt_coefficient_mu 0.071
_exptl_absorpt_correction_T_max 1.00000
_exptl_absorpt_correction_T_min 0.68576
_exptl_absorpt_correction_type multi-scan
_exptl_absorpt_process_details
;
(CrysAlisPro; Rigaku OD, 2018)
;
_exptl_crystal_colour colourless
_exptl_crystal_density_diffrn 1.168
_exptl_crystal_description block
_exptl_crystal_F_000 376
_exptl_crystal_size_max 0.45
_exptl_crystal_size_mid 0.3
_exptl_crystal_size_min 0.15
_refine_diff_density_max 0.371
_refine_diff_density_min -0.453
_refine_ls_extinction_method none
_refine_ls_goodness_of_fit_ref 1.051
_refine_ls_hydrogen_treatment constr
_refine_ls_matrix_type full
_refine_ls_number_parameters 264
_refine_ls_number_reflns 4058
_refine_ls_number_restraints 70
_refine_ls_restrained_S_all 1.066
_refine_ls_R_factor_all 0.0923
_refine_ls_R_factor_gt 0.0700
_refine_ls_shift/su_max 0.000
_refine_ls_shift/su_mean 0.000
_refine_ls_structure_factor_coef Fsqd
_refine_ls_weighting_details 'w=1/[\s^2^(Fo^2^)+(0.1119P)^2^+0.4832P] where P=(Fo^2^+2Fc^2^)/3'
_refine_ls_weighting_scheme calc
_refine_ls_wR_factor_gt 0.2178
_refine_ls_wR_factor_ref 0.2402
_reflns_number_gt 2864
_reflns_number_total 4058
_reflns_threshold_expression 'I > 2\s(I)'
_cod_data_source_file dj2034sup1.cif
_cod_data_source_block I
_cod_depositor_comments 'Adding full bibliography for 2243924.cif.'
_cod_database_code 2243924
_cod_database_fobs_code 2243924
_shelx_space_group_comment
;
The symmetry employed for this shelxl refinement is uniquely defined
by the following loop, which should always be used as a source of
symmetry information in preference to the above space-group names.
They are only intended as comments.
;
_shelx_estimated_absorpt_t_min 0.969
_shelx_estimated_absorpt_t_max 0.989

loop_
_space_group_symop_operation_xyz
'x, y, z'
'-x, -y, -z'

loop_
_atom_site_type_symbol
_atom_site_label
_atom_site_fract_x
_atom_site_fract_y
_atom_site_fract_z
_atom_site_U_iso_or_equiv
_atom_site_adp_type
_atom_site_calc_flag
_atom_site_occupancy
_atom_site_disorder_assembly
_atom_site_disorder_group
O O1 0.3177(4) 0.43358(13) 0.55347(14) 0.0685(5) Uani d 1 . .
N N1 0.6712(4) 0.35716(13) 0.61382(14) 0.0498(5) Uani d 1 . .
C C1 0.4408(5) 0.35784(17) 0.55355(17) 0.0510(5) Uani d 1 . .
N N2 0.4810(4) 0.17973(14) 0.50005(14) 0.0527(5) Uani d 1 . .
C C2 0.3592(4) 0.26106(16) 0.49062(16) 0.0489(5) Uani d 1 . .
C C3 0.6998(5) 0.18102(17) 0.56737(17) 0.0516(6) Uani d 1 . .
C C4 0.8245(5) 0.09152(19) 0.5763(2) 0.0625(7) Uani d 1 . .
H H4 0.755288 0.032153 0.539594 0.075 Uiso calc 1 . .
C C5 1.0489(6) 0.0911(2) 0.6392(2) 0.0698(7) Uani d 1 . .
H H5 1.131744 0.031553 0.644889 0.084 Uiso calc 1 . .
C C6 1.1516(5) 0.1794(2) 0.6940(2) 0.0672(7) Uani d 1 . .
H H6 1.305232 0.178777 0.735651 0.081 Uiso calc 1 . .
C C7 1.0310(5) 0.2677(2) 0.68807(18) 0.0594(6) Uani d 1 . .
H H7 1.100928 0.326025 0.726530 0.071 Uiso calc 1 . .
C C8 0.8032(4) 0.27050(17) 0.62436(16) 0.0497(5) Uani d 1 . .
C C9 0.7704(5) 0.45374(17) 0.66992(17) 0.0547(6) Uani d 1 . .
H H9A 0.711702 0.507452 0.634775 0.066 Uiso calc 1 . .
H H9B 0.957721 0.455955 0.678226 0.066 Uiso calc 1 . .
C C10 0.6832(5) 0.47073(19) 0.76690(18) 0.0606(6) Uani d 1 . .
H H10A 0.498084 0.479028 0.758694 0.073 Uiso calc 1 . .
H H10B 0.717777 0.412121 0.798120 0.073 Uiso calc 1 . .
C C11 0.8169(6) 0.5614(2) 0.8298(2) 0.0745(8) Uani d 1 . .
H H11A 0.798334 0.618437 0.795459 0.089 Uiso calc 1 . .
H H11B 0.999863 0.549819 0.843410 0.089 Uiso calc 1 . .
C C12 0.7119(8) 0.5865(3) 0.9237(2) 0.0978(11) Uani d 1 . .
H H12C 0.774577 0.539337 0.966060 0.117 Uiso calc 0.396(11) A 2
H H12D 0.524815 0.579172 0.911703 0.117 Uiso calc 0.396(11) A 2
H H12A 0.555095 0.622546 0.911469 0.117 Uiso calc 0.604(11) A 1
H H12B 0.663609 0.524143 0.944183 0.117 Uiso calc 0.604(11) A 1
C C13B 0.791(3) 0.6928(9) 0.9730(12) 0.143(6) Uani d 0.396(11) A 2
H H13A 0.733512 0.738151 0.928155 0.172 Uiso calc 0.396(11) A 2
H H13B 0.694988 0.706615 1.026028 0.172 Uiso calc 0.396(11) A 2
C C14B 1.067(3) 0.7193(11) 1.0101(13) 0.178(8) Uani d 0.396(11) A 2
H H14A 1.144535 0.724151 0.953271 0.214 Uiso calc 0.396(11) A 2
H H14B 1.131999 0.659083 1.033095 0.214 Uiso calc 0.396(11) A 2
C C15B 1.203(5) 0.8041(10) 1.0834(14) 0.213(9) Uani d 0.396(11) A 2
H H15A 1.115971 0.809553 1.139137 0.255 Uiso calc 0.396(11) A 2
H H15B 1.377951 0.784635 1.103084 0.255 Uiso calc 0.396(11) A 2
C C13A 0.8860(18) 0.6470(6) 1.0052(4) 0.108(3) Uani d 0.604(11) A 1
H H13C 0.803887 0.653364 1.062129 0.129 Uiso calc 0.604(11) A 1
H H13D 1.046676 0.613550 1.018024 0.129 Uiso calc 0.604(11) A 1
C C14A 0.9394(19) 0.7469(5) 0.9806(5) 0.109(3) Uani d 0.604(11) A 1
H H14C 0.778583 0.778877 0.963392 0.130 Uiso calc 0.604(11) A 1
H H14D 1.033828 0.741313 0.926736 0.130 Uiso calc 0.604(11) A 1
C C15A 1.095(3) 0.8071(7) 1.0650(5) 0.151(4) Uani d 0.604(11) A 1
H H15C 0.983493 0.820608 1.113487 0.182 Uiso calc 0.604(11) A 1
H H15D 1.229528 0.765333 1.089666 0.182 Uiso calc 0.604(11) A 1
C C16 1.2192(15) 0.9031(5) 1.0549(5) 0.208(3) Uani d 1 . .
H H16C 1.047455 0.927886 1.040740 0.250 Uiso calc 0.396(11) A 2
H H16D 1.302078 0.900230 0.998269 0.250 Uiso calc 0.396(11) A 2
H H16A 1.331550 0.888114 1.006973 0.250 Uiso calc 0.604(11) A 1
H H16B 1.083193 0.942764 1.027665 0.250 Uiso calc 0.604(11) A 1
C C17 1.3710(9) 0.9691(3) 1.1345(4) 0.1294(16) Uani d 1 . .
H H17A 1.353016 1.037431 1.124155 0.194 Uiso calc 1 . .
H H17B 1.549689 0.953042 1.138569 0.194 Uiso calc 1 . .
H H17C 1.309895 0.959940 1.192911 0.194 Uiso calc 1 . .
C C18 0.1379(5) 0.25620(17) 0.41263(17) 0.0517(6) Uani d 1 . .
C C19 0.1175(6) 0.1751(2) 0.33936(19) 0.0663(7) Uani d 1 . .
H H19 0.242243 0.127165 0.340750 0.080 Uiso calc 1 . .
C C20 -0.0844(6) 0.1652(2) 0.2653(2) 0.0780(8) Uani d 1 . .
H H20 -0.094842 0.110612 0.217213 0.094 Uiso calc 1 . .
C C21 -0.2709(6) 0.2351(2) 0.2615(2) 0.0749(8) Uani d 1 . .
H H21 -0.408785 0.227544 0.211843 0.090 Uiso calc 1 . .
C C22 -0.2513(5) 0.3164(2) 0.3319(2) 0.0680(7) Uani d 1 . .
H H22 -0.375143 0.364646 0.328908 0.082 Uiso calc 1 . .
C C23 -0.0503(5) 0.32754(19) 0.40714(19) 0.0574(6) Uani d 1 . .
H H23 -0.040380 0.382880 0.454350 0.069 Uiso calc 1 . .

loop_
_atom_site_aniso_label
_atom_site_aniso_U_11
_atom_site_aniso_U_22
_atom_site_aniso_U_33
_atom_site_aniso_U_12
_atom_site_aniso_U_13
_atom_site_aniso_U_23
O1 0.0726(11) 0.0453(9) 0.0818(13) 0.0079(8) 0.0004(9) -0.0005(8)
N1 0.0560(11) 0.0410(10) 0.0511(11) -0.0013(8) 0.0092(9) 0.0018(8)
C1 0.0567(13) 0.0449(12) 0.0511(13) 0.0017(10) 0.0094(10) 0.0046(10)
N2 0.0590(11) 0.0431(10) 0.0556(11) 0.0006(8) 0.0100(9) 0.0046(8)
C2 0.0544(12) 0.0427(11) 0.0506(12) -0.0014(9) 0.0124(10) 0.0058(9)
C3 0.0596(13) 0.0458(12) 0.0503(13) 0.0015(10) 0.0110(10) 0.0071(10)
C4 0.0740(16) 0.0466(13) 0.0672(16) 0.0068(12) 0.0115(13) 0.0079(11)
C5 0.0749(17) 0.0602(16) 0.0772(18) 0.0160(13) 0.0096(14) 0.0203(14)
C6 0.0635(15) 0.0762(18) 0.0627(16) 0.0087(13) 0.0034(12) 0.0179(13)
C7 0.0627(14) 0.0593(15) 0.0545(14) 0.0002(11) 0.0060(11) 0.0058(11)
C8 0.0567(13) 0.0466(12) 0.0480(12) 0.0014(10) 0.0143(10) 0.0083(9)
C9 0.0591(13) 0.0446(12) 0.0574(14) -0.0047(10) 0.0057(11) 0.0014(10)
C10 0.0643(15) 0.0564(14) 0.0583(15) -0.0017(11) 0.0083(12) 0.0000(11)
C11 0.0707(17) 0.0774(18) 0.0667(16) -0.0048(14) 0.0051(13) -0.0135(14)
C12 0.110(3) 0.101(2) 0.075(2) 0.001(2) 0.0198(18) -0.0184(18)
C13B 0.185(12) 0.124(9) 0.100(11) -0.017(9) 0.017(8) -0.049(8)
C14B 0.234(15) 0.157(11) 0.116(11) -0.097(12) -0.048(11) 0.019(9)
C15B 0.204(19) 0.152(8) 0.249(18) -0.094(11) 0.037(13) -0.073(8)
C13A 0.143(6) 0.120(5) 0.054(3) -0.002(4) 0.009(3) -0.004(3)
C14A 0.128(7) 0.119(5) 0.067(4) -0.024(4) 0.009(4) -0.015(3)
C15A 0.192(11) 0.174(7) 0.070(4) -0.062(6) 0.028(5) -0.047(4)
C16 0.213(7) 0.174(5) 0.206(7) -0.081(5) 0.012(5) -0.051(5)
C17 0.123(3) 0.099(3) 0.146(4) -0.008(2) -0.013(3) -0.015(3)
C18 0.0560(13) 0.0455(12) 0.0544(13) -0.0054(10) 0.0102(10) 0.0089(10)
C19 0.0733(17) 0.0538(14) 0.0655(16) 0.0023(12) -0.0016(13) -0.0008(12)
C20 0.086(2) 0.0679(18) 0.0694(18) -0.0039(15) -0.0073(15) -0.0054(14)
C21 0.0684(17) 0.081(2) 0.0702(18) -0.0068(15) -0.0100(14) 0.0153(15)
C22 0.0617(15) 0.0711(17) 0.0718(17) 0.0044(13) 0.0051(13) 0.0174(14)
C23 0.0570(13) 0.0554(13) 0.0616(14) -0.0001(11) 0.0122(11) 0.0114(11)

loop_
_atom_type_symbol
_atom_type_description
_atom_type_scat_dispersion_real
_atom_type_scat_dispersion_imag
_atom_type_scat_source
C C 0.0033 0.0016 'International Tables Vol C Tables 4.2.6.8 and 6.1.1.4'
H H 0.0000 0.0000 'International Tables Vol C Tables 4.2.6.8 and 6.1.1.4'
N N 0.0061 0.0033 'International Tables Vol C Tables 4.2.6.8 and 6.1.1.4'
O O 0.0106 0.0060 'International Tables Vol C Tables 4.2.6.8 and 6.1.1.4'

loop_
_geom_angle_atom_site_label_1
_geom_angle_atom_site_label_2
_geom_angle_atom_site_label_3
_geom_angle_site_symmetry_1
_geom_angle_site_symmetry_3
_geom_angle
_geom_angle_publ_flag
C1 N1 C8 . . 122.74(19) ?
C14Aa C13Aa C12 . . 109.4(6) ?
C14Bb C13Bb C12 . . 119.6(10) ?
C14Bb C13Bb H13A . . 107.4 ?
H13Ab C13Bb H13B . . 106.9 ?
C14Bb C13Bb H13B . . 107.4 ?
C13Bb C14Bb H14A . . 104.0 ?
C1 N1 C9 . . 116.64(19) ?
C8 N1 C9 . . 120.60(19) ?
O1 C1 N1 . . 120.6(2) ?
O1 C1 C2 . . 124.1(2) ?
C15Bb C14Bb H14A . . 104.0 ?
H14Ab C14Bb H14B . . 105.4 ?
C13Bb C14Bb H14B . . 104.0 ?
C15Bb C14Bb H14B . . 104.0 ?
C13Bb C14Bb C15B . . 133.0(17) ?
C14Bb C15Bb H15A . . 107.9 ?
C14Bb C15Bb H15B . . 107.9 ?
H15Ab C15Bb H15B . . 107.2 ?
N1 C1 C2 . . 115.22(19) ?
C2 N2 C3 . . 120.3(2) ?
N2 C2 C1 . . 122.0(2) ?
N2 C2 C18 . . 117.6(2) ?
C18 C2 C1 . . 120.4(2) ?
N2 C3 C4 . . 118.7(2) ?
N2 C3 C8 . . 121.6(2) ?
C4 C3 C8 . . 119.7(2) ?
C3 C4 H4 . . 119.9 ?
C5 C4 C3 . . 120.2(2) ?
C5 C4 H4 . . 119.9 ?
C14Aa C13Aa H13C . . 109.8 ?
C14Aa C13Aa H13D . . 109.8 ?
H13Ca C13Aa H13D . . 108.2 ?
C13Aa C14Aa H14C . . 110.1 ?
C15Aa C14Aa H14C . . 110.1 ?
C15Aa C14Aa H14D . . 110.1 ?
H14Ca C14Aa H14D . . 108.4 ?
C13Aa C14Aa H14D . . 110.1 ?
C13Aa C14Aa C15A . . 108.0(6) ?
C14Aa C15Aa H15C . . 107.4 ?
C14Aa C15Aa H15D . . 107.4 ?
C4 C5 H5 . . 120.1 ?
C4 C5 C6 . . 119.9(2) ?
C6 C5 H5 . . 120.1 ?
C5 C6 H6 . . 119.4 ?
C7 C6 C5 . . 121.2(3) ?
C7 C6 H6 . . 119.4 ?
C6 C7 H7 . . 119.9 ?
C6 C7 C8 . . 120.2(2) ?
C8 C7 H7 . . 119.9 ?
N1 C8 C3 . . 117.6(2) ?
H15Ca C15Aa H15D . . 107.0 ?
C13Aa C12 C11 . . 117.4(5) ?
C13Bb C12 H12C . . 109.1 ?
H12Cb C12 H12D . . 107.8 ?
C13Bb C12 H12D . . 109.1 ?
C13Aa C12 H12A . . 107.9 ?
C13Aa C12 H12B . . 107.9 ?
H12Aa C12 H12B . . 107.2 ?
C15Bb C16 H16C . . 110.2 ?
C15Bb C16 H16D . . 110.2 ?
H16Cb C16 H16D . . 108.5 ?
C15Aa C16 H16A . . 106.4 ?
H16Aa C16 H16B . . 106.5 ?
C15Aa C16 H16B . . 106.4 ?
C15Bb C16 C17 . . 107.4(8) ?
N1 C8 C7 . . 123.5(2) ?
C7 C8 C3 . . 118.9(2) ?
N1 C9 H9A . . 109.1 ?
N1 C9 H9B . . 109.1 ?
N1 C9 C10 . . 112.61(19) ?
H9A C9 H9B . . 107.8 ?
C10 C9 H9A . . 109.1 ?
C10 C9 H9B . . 109.1 ?
C9 C10 H10A . . 109.1 ?
C9 C10 H10B . . 109.1 ?
H10A C10 H10B . . 107.8 ?
C11 C10 C9 . . 112.5(2) ?
C11 C10 H10A . . 109.1 ?
C11 C10 H10B . . 109.1 ?
C10 C11 H11A . . 108.9 ?
C10 C11 H11B . . 108.9 ?
C10 C11 C12 . . 113.5(3) ?
H11A C11 H11B . . 107.7 ?
C12 C11 H11A . . 108.9 ?
C12 C11 H11B . . 108.9 ?
C11 C12 H12C . . 109.1 ?
C11 C12 H12D . . 109.1 ?
C11 C12 H12A . . 107.9 ?
C11 C12 H12B . . 107.9 ?
C11 C12 C13B . . 112.6(8) ?
C17 C16 C15A . . 123.6(7) ?
C17 C16 H16C . . 110.2 ?
C12 C13Bb H13A . . 107.4 ?
C12 C13Bb H13B . . 107.4 ?
C12 C13Aa H13C . . 109.8 ?
C12 C13Aa H13D . . 109.8 ?
C16 C15Bb C14B . . 117.8(12) ?
C17 C16 H16D . . 110.2 ?
C17 C16 H16A . . 106.4 ?
C17 C16 H16B . . 106.4 ?
C16 C17 H17A . . 109.5 ?
C16 C17 H17B . . 109.5 ?
C16 C17 H17C . . 109.5 ?
H17A C17 H17B . . 109.5 ?
H17A C17 H17C . . 109.5 ?
H17B C17 H17C . . 109.5 ?
C19 C18 C2 . . 117.8(2) ?
C23 C18 C2 . . 124.4(2) ?
C23 C18 C19 . . 117.9(2) ?
C18 C19 H19 . . 119.5 ?
C20 C19 C18 . . 120.9(3) ?
C20 C19 H19 . . 119.5 ?
C19 C20 H20 . . 119.7 ?
C21 C20 C19 . . 120.6(3) ?
C21 C20 H20 . . 119.7 ?
C20 C21 H21 . . 120.4 ?
C22 C21 C20 . . 119.3(3) ?
C22 C21 H21 . . 120.4 ?
C21 C22 H22 . . 119.5 ?
C21 C22 C23 . . 121.0(3) ?
C23 C22 H22 . . 119.5 ?
C18 C23 H23 . . 119.8 ?
C22 C23 C18 . . 120.3(3) ?
C22 C23 H23 . . 119.8 ?
C16 C15Bb H15A . . 107.9 ?
C16 C15Bb H15B . . 107.9 ?
C16 C15Aa C14A . . 119.5(7) ?
C16 C15Aa H15C . . 107.4 ?
C16 C15Aa H15D . . 107.4 ?

loop_
_geom_bond_atom_site_label_1
_geom_bond_atom_site_label_2
_geom_bond_site_symmetry_2
_geom_bond_distance
_geom_bond_publ_flag
O1 C1 . 1.221(3) ?
C13Bb H13A . 0.9700 ?
C13Bb H13B . 0.9700 ?
C13Bb C14B . 1.482(10) ?
C14Bb H14A . 0.9700 ?
C14Bb H14B . 0.9700 ?
C14Bb C15B . 1.527(9) ?
C15Bb H15A . 0.9700 ?
C15Bb H15B . 0.9700 ?
C13Aa H13C . 0.9700 ?
C13Aa H13D . 0.9700 ?
C13Aa C14A . 1.472(8) ?
C14Aa H14C . 0.9700 ?
C14Aa H14D . 0.9700 ?
C14Aa C15A . 1.481(7) ?
C15Aa H15C . 0.9700 ?
C15Aa H15D . 0.9700 ?
C15Bb C16 . 1.456(10) ?
C15Aa C16 . 1.473(5) ?
N1 C1 . 1.379(3) ?
N1 C8 . 1.387(3) ?
N1 C9 . 1.474(3) ?
C1 C2 . 1.496(3) ?
N2 C2 . 1.296(3) ?
N2 C3 . 1.384(3) ?
C2 C18 . 1.481(3) ?
C3 C4 . 1.399(3) ?
C3 C8 . 1.410(3) ?
C4 H4 . 0.9300 ?
C4 C5 . 1.373(4) ?
C5 H5 . 0.9300 ?
C5 C6 . 1.385(4) ?
C6 H6 . 0.9300 ?
C6 C7 . 1.369(4) ?
C7 H7 . 0.9300 ?
C7 C8 . 1.397(3) ?
C9 H9A . 0.9700 ?
C9 H9B . 0.9700 ?
C9 C10 . 1.512(3) ?
C10 H10A . 0.9700 ?
C10 H10B . 0.9700 ?
C10 C11 . 1.507(4) ?
C11 H11A . 0.9700 ?
C11 H11B . 0.9700 ?
C11 C12 . 1.523(4) ?
C12 H12C . 0.9700 ?
C12 H12D . 0.9700 ?
C12 H12A . 0.9700 ?
C12 H12B . 0.9700 ?
C12 C13B . 1.528(9) ?
C12 C13A . 1.500(6) ?
C16 H16C . 0.9700 ?
C16 H16D . 0.9700 ?
C16 H16A . 0.9700 ?
C16 H16B . 0.9700 ?
C16 C17 . 1.466(7) ?
C17 H17A . 0.9600 ?
C17 H17B . 0.9600 ?
C17 H17C . 0.9600 ?
C18 C19 . 1.397(3) ?
C18 C23 . 1.395(3) ?
C19 H19 . 0.9300 ?
C19 C20 . 1.375(4) ?
C20 H20 . 0.9300 ?
C20 C21 . 1.374(4) ?
C21 H21 . 0.9300 ?
C21 C22 . 1.374(4) ?
C22 H22 . 0.9300 ?
C22 C23 . 1.382(4) ?
C23 H23 . 0.9300 ?

loop_
_geom_hbond_atom_site_label_D
_geom_hbond_atom_site_label_H
_geom_hbond_atom_site_label_A
_geom_hbond_site_symmetry_A
_geom_hbond_distance_DH
_geom_hbond_distance_HA
_geom_hbond_distance_DA
_geom_hbond_angle_DHA
C19 H19 N2 . 0.93 2.44 2.758(3) 100
C23 H23 O1 . 0.93 2.21 2.832(3) 123

loop_
_geom_torsion_atom_site_label_1
_geom_torsion_atom_site_label_2
_geom_torsion_atom_site_label_3
_geom_torsion_atom_site_label_4
_geom_torsion_site_symmetry_1
_geom_torsion_site_symmetry_2
_geom_torsion_site_symmetry_3
_geom_torsion_site_symmetry_4
_geom_torsion
_geom_torsion_publ_flag
C13Aa C14Aa C15Aa C16 . . . . 168.0(12) ?
C13Bb C14Bb C15Bb C16 . . . . -76(3) ?
C14Bb C15Bb C16 C17 . . . . -176.5(18) ?
C14Aa C15Aa C16 C17 . . . . 178.4(9) ?
O1 C1 C2 N2 . . . . -172.5(2) ?
O1 C1 C2 C18 . . . . 9.4(4) ?
N1 C1 C2 N2 . . . . 7.6(3) ?
N1 C1 C2 C18 . . . . -170.52(19) ?
N1 C9 C10 C11 . . . . 171.1(2) ?
C1 N1 C8 C3 . . . . 2.8(3) ?
C1 N1 C8 C7 . . . . -177.2(2) ?
C1 N1 C9 C10 . . . . 92.3(3) ?
C1 C2 C18 C19 . . . . 160.9(2) ?
C1 C2 C18 C23 . . . . -18.6(3) ?
N2 C2 C18 C19 . . . . -17.3(3) ?
N2 C2 C18 C23 . . . . 163.2(2) ?
N2 C3 C4 C5 . . . . 176.9(2) ?
N2 C3 C8 N1 . . . . 2.9(3) ?
N2 C3 C8 C7 . . . . -177.2(2) ?
C2 N2 C3 C4 . . . . 179.2(2) ?
C2 N2 C3 C8 . . . . -2.8(3) ?
C2 C18 C19 C20 . . . . 179.3(3) ?
C2 C18 C23 C22 . . . . -179.5(2) ?
C3 N2 C2 C1 . . . . -2.5(3) ?
C3 N2 C2 C18 . . . . 175.63(19) ?
C3 C4 C5 C6 . . . . 0.2(4) ?
C4 C3 C8 N1 . . . . -179.3(2) ?
C4 C3 C8 C7 . . . . 0.7(4) ?
C4 C5 C6 C7 . . . . 1.1(4) ?
C5 C6 C7 C8 . . . . -1.4(4) ?
C6 C7 C8 N1 . . . . -179.5(2) ?
C6 C7 C8 C3 . . . . 0.5(4) ?
C8 N1 C1 O1 . . . . 172.5(2) ?
C8 N1 C1 C2 . . . . -7.6(3) ?
C8 N1 C9 C10 . . . . -86.1(3) ?
C8 C3 C4 C5 . . . . -1.1(4) ?
C9 N1 C1 O1 . . . . -5.8(3) ?
C9 N1 C1 C2 . . . . 174.13(19) ?
C9 N1 C8 C3 . . . . -179.0(2) ?
C9 N1 C8 C7 . . . . 1.0(3) ?
C9 C10 C11 C12 . . . . 173.8(3) ?
C10 C11 C12 C13Aa . . . . 157.2(5) ?
C10 C11 C12 C13Bb . . . . -163.5(7) ?
C11 C12 C13Bb C14Bb . . . . -66.5(19) ?
C11 C12 C13Aa C14Aa . . . . 64.2(9) ?
C12 C13Aa C14Aa C15Aa . . . . 175.8(8) ?
C12 C13Bb C14Bb C15Bb . . . . -160.7(14) ?
C18 C19 C20 C21 . . . . 0.1(5) ?
C19 C18 C23 C22 . . . . 1.0(4) ?
C19 C20 C21 C22 . . . . 1.1(5) ?
C20 C21 C22 C23 . . . . -1.3(5) ?
C21 C22 C23 C18 . . . . 0.3(4) ?
C23 C18 C19 C20 . . . . -1.2(4) ?
